data_7225830
loop_
_publ_author_name
'Majee, Karunamay'
'Patel, Jully'
'Rai, Surabhi'
'Das, Babulal'
'Panda, Binata'
'Padhi, Sumanta Kumar'

_publ_section_title
;
 Proton reduction by a nickel complex with an internal quinoline moiety
 for proton relay.
;
_journal_issue 31
_journal_name_full 'Physical chemistry chemical physics : PCCP'
_journal_page_first 21640
_journal_page_last 21650
_journal_paper_doi 10.1039/c6cp03034c
_journal_volume 18
_journal_year 2016
_chemical_formula_moiety 'C25 H15 N5 Ni O2, H2 O'
_chemical_formula_sum 'C25 H17 N5 Ni O3'
_chemical_formula_weight 494.13
_chemical_name_systematic
; 
 ? 
;
_space_group_IT_number 14
_space_group_name_Hall '-P 2ybc'
_symmetry_cell_setting monoclinic
_symmetry_space_group_name_Hall '-P 2ybc'
_symmetry_space_group_name_H-M 'P 1 21/c 1'
_atom_sites_solution_hydrogens geom
_atom_sites_solution_primary direct
_atom_sites_solution_secondary difmap
_audit_creation_method SHELXL-97
_audit_update_record
;
2015-05-19 deposited with the CCDC.
2016-07-05 downloaded from the CCDC.
;
_cell_angle_alpha 90.00
_cell_angle_beta 94.097(3)
_cell_angle_gamma 90.00
_cell_formula_units_Z 4
_cell_length_a 11.5545(5)
_cell_length_b 19.8056(9)
_cell_length_c 9.1539(4)
_cell_measurement_temperature 296(2)
_cell_volume 2089.46(16)
_computing_cell_refinement 'Bruker SAINT'
_computing_data_collection 'Bruker APEX2'
_computing_data_reduction 'Bruker SAINT'
_computing_molecular_graphics 'Bruker SHELXTL'
_computing_publication_material 'Bruker SHELXTL'
_computing_structure_refinement 'SHELXL-97 (Sheldrick, 1997)'
_computing_structure_solution 'SHELXS-97 (Sheldrick, 1990)'
_diffrn_ambient_temperature 296(2)
_diffrn_measured_fraction_theta_full 0.996
_diffrn_measured_fraction_theta_max 0.996
_diffrn_measurement_device_type 'Bruker APEX-II CCD'
_diffrn_measurement_method '\f and \w scans'
_diffrn_radiation_monochromator graphite
_diffrn_radiation_source 'fine-focus sealed tube'
_diffrn_radiation_type MoK\a
_diffrn_radiation_wavelength 0.71073
_diffrn_reflns_av_R_equivalents 0.0965
_diffrn_reflns_av_sigmaI/netI 0.0805
_diffrn_reflns_limit_h_max 14
_diffrn_reflns_limit_h_min -14
_diffrn_reflns_limit_k_max 23
_diffrn_reflns_limit_k_min -26
_diffrn_reflns_limit_l_max 12
_diffrn_reflns_limit_l_min -12
_diffrn_reflns_number 35617
_diffrn_reflns_theta_full 28.48
_diffrn_reflns_theta_max 28.48
_diffrn_reflns_theta_min 1.77
_exptl_absorpt_coefficient_mu 0.969
_exptl_absorpt_correction_T_max 0.735
_exptl_absorpt_correction_T_min 0.720
_exptl_absorpt_correction_type multi-scan
_exptl_absorpt_process_details SADABS
_exptl_crystal_colour orange
_exptl_crystal_density_diffrn 1.571
_exptl_crystal_density_method 'not measured'
_exptl_crystal_description blocks
_exptl_crystal_F_000 1016
_exptl_crystal_size_max 0.33
_exptl_crystal_size_mid 0.28
_exptl_crystal_size_min 0.23
_refine_diff_density_max 0.774
_refine_diff_density_min -0.766
_refine_diff_density_rms 0.072
_refine_ls_extinction_method none
_refine_ls_goodness_of_fit_ref 0.933
_refine_ls_hydrogen_treatment mixed
_refine_ls_matrix_type full
_refine_ls_number_parameters 315
_refine_ls_number_reflns 5295
_refine_ls_number_restraints 2
_refine_ls_restrained_S_all 0.933
_refine_ls_R_factor_all 0.1267
_refine_ls_R_factor_gt 0.0578
_refine_ls_shift/su_max 0.002
_refine_ls_shift/su_mean 0.000
_refine_ls_structure_factor_coef Fsqd
_refine_ls_weighting_details 'calc w=1/[\s^2^(Fo^2^)+(0.1000P)^2^+0.0000P] where P=(Fo^2^+2Fc^2^)/3'
_refine_ls_weighting_scheme calc
_refine_ls_wR_factor_gt 0.1413
_refine_ls_wR_factor_ref 0.1753
_reflns_number_gt 2778
_reflns_number_total 5295
_reflns_threshold_expression >2sigma(I)
_cod_data_source_file c6cp03034c2.cif
_cod_data_source_block Ni(DQPD)
_cod_depositor_comments
;
The following automatic conversions were performed:

'_symmetry_cell_setting' value 'Monoclinic' changed to 'monoclinic'
according to
/usr/data/users/saulius/crontab/automatic-downloads/rss-feeds/RSC/lib/dictionaries/cif_core.dic
dictionary named 'cif_core.dic' version 2.4.2 from 2011-04-26.

'_exptl_absorpt_correction_type' value 'Multi-scan' changed to
'multi-scan' according to
/usr/data/users/saulius/crontab/automatic-downloads/rss-feeds/RSC/lib/dictionaries/cif_core.dic
dictionary named 'cif_core.dic' version 2.4.2 from 2011-04-26.

Automatic conversion script
Id: cif_fix_values 4268 2015-11-12 08:31:59Z antanas 

 Adding full bibliography for 7225830.cif.
;
_cod_original_sg_symbol_H-M P21/c
_cod_database_code 7225830

loop_
_symmetry_equiv_pos_as_xyz
'x, y, z'
'-x, y+1/2, -z+1/2'
'-x, -y, -z'
'x, -y-1/2, z-1/2'

loop_
_atom_site_label
_atom_site_type_symbol
_atom_site_fract_x
_atom_site_fract_y
_atom_site_fract_z
_atom_site_U_iso_or_equiv
_atom_site_adp_type
_atom_site_occupancy
_atom_site_symmetry_multiplicity
_atom_site_calc_flag
_atom_site_refinement_flags
Ni1 Ni 0.13174(4) 0.03153(2) 0.64275(6) 0.0386(2) Uani 1 1 d .
N2 N 0.1993(3) -0.03388(15) 0.5377(4) 0.0388(8) Uani 1 1 d .
N1 N 0.2533(3) 0.08615(15) 0.5740(4) 0.0393(8) Uani 1 1 d .
N3 N 0.0329(3) -0.03814(15) 0.6870(4) 0.0417(8) Uani 1 1 d .
O1 O 0.4093(3) 0.07839(14) 0.4276(3) 0.0525(8) Uani 1 1 d .
O2 O 0.0064(3) -0.15493(14) 0.6623(3) 0.0593(9) Uani 1 1 d .
C1 C 0.3247(4) 0.0542(2) 0.4845(5) 0.0413(10) Uani 1 1 d .
C6 C 0.1565(3) -0.0972(2) 0.5416(5) 0.0424(10) Uani 1 1 d .
C2 C 0.2917(4) -0.01816(19) 0.4636(4) 0.0411(10) Uani 1 1 d .
C3 C 0.3436(4) -0.0673(2) 0.3851(5) 0.0493(11) Uani 1 1 d .
H3 H 0.4061 -0.0568 0.3308 0.059 Uiso 1 1 calc R
C7 C 0.0560(4) -0.1016(2) 0.6360(5) 0.0455(10) Uani 1 1 d .
C5 C 0.2071(4) -0.1482(2) 0.4662(5) 0.0535(12) Uani 1 1 d .
H5 H 0.1783 -0.1920 0.4679 0.064 Uiso 1 1 calc R
C4 C 0.3014(4) -0.1329(2) 0.3881(5) 0.0556(12) Uani 1 1 d .
H4 H 0.3370 -0.1668 0.3370 0.067 Uiso 1 1 calc R
C8 C -0.0527(3) -0.02180(19) 0.7825(4) 0.0383(9) Uani 1 1 d .
C10 C -0.2141(4) -0.0338(2) 0.9316(5) 0.0531(12) Uani 1 1 d .
H10 H -0.2713 -0.0611 0.9672 0.064 Uiso 1 1 calc R
C13 C -0.0460(3) 0.0477(2) 0.8230(4) 0.0386(9) Uani 1 1 d .
C11 C -0.2075(4) 0.0316(2) 0.9741(5) 0.0506(11) Uani 1 1 d .
H11 H -0.2584 0.0482 1.0396 0.061 Uiso 1 1 calc R
C12 C -0.1233(4) 0.0748(2) 0.9191(5) 0.0426(10) Uani 1 1 d .
C14 C 0.0443(4) 0.1506(2) 0.7955(5) 0.0458(10) Uani 1 1 d .
H14 H 0.1002 0.1769 0.7545 0.055 Uiso 1 1 calc R
C15 C -0.0296(4) 0.1814(2) 0.8890(5) 0.0533(11) Uani 1 1 d .
H15 H -0.0233 0.2274 0.9080 0.064 Uiso 1 1 calc R
C16 C -0.1115(4) 0.1439(2) 0.9527(5) 0.0526(11) Uani 1 1 d .
H16 H -0.1592 0.1639 1.0179 0.063 Uiso 1 1 calc R
C9 C -0.1376(4) -0.0620(2) 0.8357(5) 0.0481(11) Uani 1 1 d .
H9 H -0.1441 -0.1071 0.8085 0.058 Uiso 1 1 calc R
C17 C 0.2845(3) 0.15383(19) 0.6119(4) 0.0384(9) Uani 1 1 d .
C22 C 0.3701(3) 0.1675(2) 0.7273(4) 0.0405(9) Uani 1 1 d .
C21 C 0.3982(4) 0.2359(2) 0.7625(5) 0.0455(10) Uani 1 1 d .
C20 C 0.3369(4) 0.2882(2) 0.6867(5) 0.0514(11) Uani 1 1 d .
H20 H 0.3529 0.3329 0.7120 0.062 Uiso 1 1 calc R
C19 C 0.2554(4) 0.2743(2) 0.5780(5) 0.0517(11) Uani 1 1 d .
H19 H 0.2165 0.3093 0.5280 0.062 Uiso 1 1 calc R
C18 C 0.2287(4) 0.2063(2) 0.5395(5) 0.0461(10) Uani 1 1 d .
H18 H 0.1725 0.1974 0.4641 0.055 Uiso 1 1 calc R
N5 N 0.4211(3) 0.11406(18) 0.8021(4) 0.0501(9) Uani 1 1 d .
C25 C 0.4850(4) 0.2483(3) 0.8735(5) 0.0607(13) Uani 1 1 d .
H25 H 0.5066 0.2923 0.8983 0.073 Uiso 1 1 calc R
N4 N 0.0386(3) 0.08545(16) 0.7623(4) 0.0397(8) Uani 1 1 d .
C23 C 0.5010(4) 0.1289(3) 0.9078(5) 0.0659(14) Uani 1 1 d .
H23 H 0.5355 0.0934 0.9613 0.079 Uiso 1 1 calc R
C24 C 0.5372(4) 0.1949(3) 0.9448(6) 0.0713(15) Uani 1 1 d .
H24 H 0.5964 0.2021 1.0175 0.086 Uiso 1 1 calc R
O3 O 0.5737(4) 0.0384(2) 0.2170(4) 0.0772(11) Uani 1 1 d D
H3OB H 0.553(8) -0.006(2) 0.180(10) 0.21(4) Uiso 1 1 d D
H3OA H 0.514(5) 0.048(3) 0.281(7) 0.15(3) Uiso 1 1 d D

loop_
_atom_site_aniso_label
_atom_site_aniso_U_11
_atom_site_aniso_U_22
_atom_site_aniso_U_33
_atom_site_aniso_U_23
_atom_site_aniso_U_13
_atom_site_aniso_U_12
Ni1 0.0398(4) 0.0291(3) 0.0477(3) -0.0006(2) 0.0093(2) -0.0006(2)
N2 0.041(2) 0.0296(17) 0.0465(19) 0.0008(14) 0.0044(15) 0.0020(15)
N1 0.042(2) 0.0288(17) 0.048(2) -0.0005(14) 0.0099(15) 0.0007(15)
N3 0.043(2) 0.0310(18) 0.052(2) -0.0002(15) 0.0110(15) -0.0019(15)
O1 0.0490(19) 0.0445(17) 0.067(2) -0.0005(15) 0.0241(15) -0.0027(15)
O2 0.068(2) 0.0327(16) 0.079(2) 0.0009(15) 0.0173(17) -0.0117(15)
C1 0.043(3) 0.033(2) 0.048(2) 0.0046(17) 0.0044(19) -0.0008(18)
C6 0.039(3) 0.035(2) 0.053(3) -0.0011(18) 0.0008(19) -0.0010(19)
C2 0.042(3) 0.036(2) 0.046(2) 0.0013(17) 0.0039(18) 0.0051(18)
C3 0.048(3) 0.043(3) 0.058(3) -0.004(2) 0.013(2) 0.004(2)
C7 0.054(3) 0.032(2) 0.050(3) -0.0010(18) -0.001(2) -0.004(2)
C5 0.062(3) 0.032(2) 0.068(3) -0.009(2) 0.016(2) 0.000(2)
C4 0.063(3) 0.041(3) 0.065(3) -0.008(2) 0.015(2) 0.009(2)
C8 0.037(2) 0.033(2) 0.045(2) 0.0053(16) 0.0052(17) 0.0000(17)
C10 0.049(3) 0.052(3) 0.060(3) 0.012(2) 0.015(2) -0.005(2)
C13 0.036(2) 0.038(2) 0.042(2) 0.0030(17) 0.0016(17) -0.0016(18)
C11 0.047(3) 0.053(3) 0.054(3) 0.004(2) 0.016(2) 0.002(2)
C12 0.040(3) 0.038(2) 0.050(2) 0.0024(18) 0.0047(18) 0.0041(19)
C14 0.048(3) 0.033(2) 0.057(3) 0.0017(19) 0.010(2) -0.0022(19)
C15 0.057(3) 0.034(2) 0.071(3) -0.005(2) 0.020(2) 0.000(2)
C16 0.052(3) 0.046(3) 0.061(3) -0.005(2) 0.014(2) 0.005(2)
C9 0.049(3) 0.038(2) 0.058(3) 0.0016(19) 0.009(2) -0.002(2)
C17 0.035(2) 0.034(2) 0.048(2) -0.0013(17) 0.0100(18) -0.0012(18)
C22 0.038(2) 0.041(2) 0.043(2) 0.0028(18) 0.0144(18) 0.0024(19)
C21 0.037(3) 0.051(3) 0.050(3) -0.009(2) 0.0149(19) -0.003(2)
C20 0.060(3) 0.037(2) 0.059(3) -0.006(2) 0.014(2) -0.005(2)
C19 0.064(3) 0.034(2) 0.059(3) 0.0018(19) 0.013(2) 0.007(2)
C18 0.047(3) 0.041(2) 0.051(3) -0.0014(19) 0.008(2) -0.002(2)
N5 0.047(2) 0.051(2) 0.053(2) 0.0036(18) 0.0111(18) 0.0080(18)
C25 0.051(3) 0.066(3) 0.065(3) -0.020(3) 0.009(2) -0.007(3)
N4 0.039(2) 0.0299(17) 0.050(2) -0.0004(14) 0.0064(15) -0.0001(15)
C23 0.056(3) 0.080(4) 0.061(3) 0.000(3) 0.002(3) 0.014(3)
C24 0.052(3) 0.102(5) 0.059(3) -0.020(3) -0.005(2) 0.006(3)
O3 0.077(3) 0.083(3) 0.074(3) 0.019(2) 0.027(2) 0.013(2)

loop_
_atom_type_symbol
_atom_type_description
_atom_type_scat_dispersion_real
_atom_type_scat_dispersion_imag
_atom_type_scat_source
C C 0.0033 0.0016 'International Tables Vol C Tables 4.2.6.8 and 6.1.1.4'
H H 0.0000 0.0000 'International Tables Vol C Tables 4.2.6.8 and 6.1.1.4'
N N 0.0061 0.0033 'International Tables Vol C Tables 4.2.6.8 and 6.1.1.4'
O O 0.0106 0.0060 'International Tables Vol C Tables 4.2.6.8 and 6.1.1.4'
Na Na 0.0362 0.0249 'International Tables Vol C Tables 4.2.6.8 and 6.1.1.4'
Cl Cl 0.1484 0.1585 'International Tables Vol C Tables 4.2.6.8 and 6.1.1.4'
Ni Ni 0.3393 1.1124 'International Tables Vol C Tables 4.2.6.8 and 6.1.1.4'

loop_
_geom_angle_atom_site_label_1
_geom_angle_atom_site_label_2
_geom_angle_atom_site_label_3
_geom_angle
N2 Ni1 N3 83.13(14)
N2 Ni1 N4 167.95(14)
N3 Ni1 N4 84.83(14)
N2 Ni1 N1 82.87(14)
N3 Ni1 N1 165.94(14)
N4 Ni1 N1 109.17(14)
C2 N2 C6 122.4(3)
C2 N2 Ni1 119.2(3)
C6 N2 Ni1 118.4(3)
C1 N1 C17 115.6(3)
C1 N1 Ni1 115.2(3)
C17 N1 Ni1 129.1(2)
C7 N3 C8 125.8(3)
C7 N3 Ni1 117.9(3)
C8 N3 Ni1 115.9(2)
O1 C1 N1 127.2(4)
O1 C1 C2 121.4(4)
N1 C1 C2 111.4(3)
N2 C6 C5 119.9(4)
N2 C6 C7 111.7(3)
C5 C6 C7 128.3(4)
N2 C2 C3 119.6(4)
N2 C2 C1 111.3(3)
C3 C2 C1 129.1(4)
C2 C3 C4 119.1(4)
O2 C7 N3 127.7(4)
O2 C7 C6 123.6(4)
N3 C7 C6 108.7(3)
C4 C5 C6 118.6(4)
C5 C4 C3 120.5(4)
C9 C8 N3 129.6(4)
C9 C8 C13 119.5(4)
N3 C8 C13 110.9(3)
C11 C10 C9 122.3(4)
N4 C13 C12 123.1(4)
N4 C13 C8 116.5(3)
C12 C13 C8 120.5(4)
C10 C11 C12 120.2(4)
C13 C12 C16 116.9(4)
C13 C12 C11 118.4(4)
C16 C12 C11 124.7(4)
N4 C14 C15 123.0(4)
C16 C15 C14 119.8(4)
C15 C16 C12 119.7(4)
C8 C9 C10 119.1(4)
C18 C17 C22 119.6(4)
C18 C17 N1 119.6(4)
C22 C17 N1 120.7(3)
N5 C22 C17 118.4(4)
N5 C22 C21 122.6(4)
C17 C22 C21 119.0(4)
C25 C21 C20 122.6(4)
C25 C21 C22 118.1(4)
C20 C21 C22 119.3(4)
C19 C20 C21 120.8(4)
C20 C19 C18 120.4(4)
C17 C18 C19 120.8(4)
C23 N5 C22 116.5(4)
C24 C25 C21 118.9(5)
C14 N4 C13 117.4(3)
C14 N4 Ni1 130.8(3)
C13 N4 Ni1 111.8(3)
N5 C23 C24 124.3(5)
C25 C24 C23 119.5(5)

loop_
_geom_bond_atom_site_label_1
_geom_bond_atom_site_label_2
_geom_bond_distance
Ni1 N2 1.822(3)
Ni1 N3 1.855(3)
Ni1 N4 1.914(3)
Ni1 N1 1.915(3)
N2 C2 1.341(5)
N2 C6 1.349(5)
N1 C1 1.359(5)
N1 C17 1.425(5)
N3 C7 1.374(5)
N3 C8 1.403(5)
O1 C1 1.237(5)
O2 C7 1.234(5)
C1 C2 1.492(5)
C6 C5 1.377(5)
C6 C7 1.499(6)
C2 C3 1.372(6)
C3 C4 1.389(6)
C5 C4 1.378(6)
C8 C9 1.379(5)
C8 C13 1.426(5)
C10 C11 1.353(5)
C10 C9 1.405(6)
C13 N4 1.379(5)
C13 C12 1.404(5)
C11 C12 1.415(6)
C12 C16 1.408(6)
C14 N4 1.326(5)
C14 C15 1.393(5)
C15 C16 1.366(6)
C17 C18 1.370(5)
C17 C22 1.421(5)
C22 N5 1.370(5)
C22 C21 1.425(5)
C21 C25 1.397(6)
C21 C20 1.409(6)
C20 C19 1.349(6)
C19 C18 1.419(5)
N5 C23 1.322(6)
C25 C24 1.361(7)
C23 C24 1.407(7)
